data_4347385
loop_
_publ_author_name
'G\'omez-Garc\'ia, Carlos J'
'Escriv\`a, Emilio'
'Benmansour, Samia'
'Borr\`as-Almenar, Juan J'
'Folgado, Jos\'e-Vicente'
'Ram\'irez de Arellano, Carmen'

_publ_section_title
;
 Alternating Ferro/Antiferromagnetic Copper(II) Chain Containing an
 Unprecedented Triple Formato/Hydroxido/Sulfato Bridge.
;
_journal_issue 5
_journal_name_full 'Inorganic chemistry'
_journal_page_first 2664
_journal_page_last 2671
_journal_paper_doi 10.1021/acs.inorgchem.6b00105
_journal_volume 55
_journal_year 2016
_chemical_formula_moiety 'C9 H12 Cu2 N4 O9 S, 3(H2 O)'
_chemical_formula_sum 'C9 H18 Cu2 N4 O12 S'
_chemical_formula_weight 533.41
_space_group_crystal_system monoclinic
_space_group_IT_number 11
_space_group_name_Hall '-P 2yb'
_space_group_name_H-M_alt 'P 1 21/m 1'
_atom_sites_solution_hydrogens mixed
_audit_creation_method SHELXL-2014/7
_cell_angle_alpha 90
_cell_angle_beta 107.606(3)
_cell_angle_gamma 90
_cell_formula_units_Z 2
_cell_length_a 7.6789(2)
_cell_length_b 13.7771(4)
_cell_length_c 8.7080(3)
_cell_measurement_reflns_used 3850
_cell_measurement_temperature 120(2)
_cell_measurement_theta_max 31.6260
_cell_measurement_theta_min 3.8250
_cell_volume 878.09(5)
_computing_cell_refinement 'CrysAlisPro (Agilent Tec., 2012)'
_computing_data_collection 'CrysAlisPro (Agilent Tec., 2012)'
_computing_data_reduction 'CrysAlisPro (Agilent Tec., 2012)'
_computing_molecular_graphics 'CrystalMaker 2.7 (1994-2013)'
_computing_publication_material 'SHELXL-2014 (Sheldrick, 2014)'
_computing_structure_refinement 'SHELXL-2014/7 (Sheldrick, 2014)'
_computing_structure_solution 'SHELXS-97 (Sheldrick, 1990)'
_diffrn_ambient_temperature 120(2)
_diffrn_detector_area_resol_mean 16.0267
_diffrn_measured_fraction_theta_full 0.998
_diffrn_measured_fraction_theta_max 0.923
_diffrn_measurement_device_type 'Agilent-XRD SuperNova'
_diffrn_measurement_method '\w scans'
_diffrn_radiation_type MoK\a
_diffrn_radiation_wavelength 0.71073
_diffrn_reflns_av_R_equivalents 0.0503
_diffrn_reflns_av_unetI/netI 0.0473
_diffrn_reflns_Laue_measured_fraction_full 0.998
_diffrn_reflns_Laue_measured_fraction_max 0.923
_diffrn_reflns_limit_h_max 11
_diffrn_reflns_limit_h_min -11
_diffrn_reflns_limit_k_max 19
_diffrn_reflns_limit_k_min -20
_diffrn_reflns_limit_l_max 12
_diffrn_reflns_limit_l_min -12
_diffrn_reflns_number 10692
_diffrn_reflns_point_group_measured_fraction_full 0.998
_diffrn_reflns_point_group_measured_fraction_max 0.923
_diffrn_reflns_theta_full 30.000
_diffrn_reflns_theta_max 32.091
_diffrn_reflns_theta_min 3.104
_diffrn_source 'SuperNova (Mo) X-ray Source'
_exptl_absorpt_coefficient_mu 2.614
_exptl_absorpt_correction_T_max 1.00000
_exptl_absorpt_correction_T_min 0.69025
_exptl_absorpt_correction_type multi-scan
_exptl_absorpt_process_details 'CrysAlisPro (Agilent Tec., 2012)'
_exptl_crystal_colour green
_exptl_crystal_density_diffrn 2.017
_exptl_crystal_description spike
_exptl_crystal_F_000 540
_exptl_crystal_size_max 0.32
_exptl_crystal_size_mid 0.10
_exptl_crystal_size_min 0.05
_refine_diff_density_max 0.618
_refine_diff_density_min -0.808
_refine_diff_density_rms 0.112
_refine_ls_extinction_method none
_refine_ls_goodness_of_fit_ref 1.035
_refine_ls_hydrogen_treatment mixed
_refine_ls_matrix_type full
_refine_ls_number_parameters 180
_refine_ls_number_reflns 2944
_refine_ls_number_restraints 30
_refine_ls_restrained_S_all 1.033
_refine_ls_R_factor_all 0.0455
_refine_ls_R_factor_gt 0.0340
_refine_ls_shift/su_max 0.000
_refine_ls_shift/su_mean 0.000
_refine_ls_structure_factor_coef Fsqd
_refine_ls_weighting_details 'w=1/[\s^2^(Fo^2^)+(0.0331P)^2^+0.6025P] where P=(Fo^2^+2Fc^2^)/3'
_refine_ls_weighting_scheme calc
_refine_ls_wR_factor_gt 0.0756
_refine_ls_wR_factor_ref 0.0841
_reflns_Friedel_coverage 0.000
_reflns_number_gt 2439
_reflns_number_total 2944
_reflns_threshold_expression 'I > 2\s(I)'
_cod_data_source_file ic6b00105_si_002.cif
_cod_data_source_block ee162
_cod_original_sg_symbol_H-M 'P 21/m'
_cod_database_code 4347385
_shelx_shelxl_version_number 2014/7
_shelx_space_group_comment
; 
The symmetry employed for this shelxl refinement is uniquely defined 
by the following loop, which should always be used as a source of 
symmetry information in preference to the above space-group names. 
They are only intended as comments. 
;

loop_
_space_group_symop_operation_xyz
'x, y, z'
'-x, y+1/2, -z'
'-x, -y, -z'
'x, -y-1/2, z'

loop_
_atom_site_label
_atom_site_type_symbol
_atom_site_fract_x
_atom_site_fract_y
_atom_site_fract_z
_atom_site_U_iso_or_equiv
_atom_site_adp_type
_atom_site_occupancy
_atom_site_site_symmetry_order
_atom_site_calc_flag
_atom_site_refinement_flags_posn
_atom_site_refinement_flags_adp
_atom_site_refinement_flags_occupancy
_atom_site_disorder_assembly
_atom_site_disorder_group
Cu1 Cu 0.15389(3) 0.14078(2) 0.35918(3) 0.01206(8) Uani 1 1 d . . . . .
O1 O 0.1165(2) 0.16790(12) 0.12988(18) 0.0170(3) Uani 1 1 d . . . . .
C1 C 0.1014(4) 0.2500 0.0646(4) 0.0172(6) Uani 1 2 d S T P . .
H1 H 0.0750 0.2500 -0.0493 0.021 Uiso 1 2 calc R U P . .
O2 O 0.3063(3) 0.2500 0.4441(3) 0.0122(4) Uani 1 2 d S T P . .
H2 H 0.380(6) 0.2500 0.417(5) 0.031(13) Uiso 1 2 d S . P . .
O3 O -0.0809(3) 0.2500 0.3544(3) 0.0167(4) Uani 1 2 d DS T P A .
S1 S -0.23159(10) 0.2500 0.42666(9) 0.01348(15) Uani 1 2 d DS T P . .
O4 O -0.4018(4) 0.2240(2) 0.2991(4) 0.0202(8) Uani 0.5 1 d D . P A -1
O5A O -0.1915(5) 0.1807(3) 0.5581(5) 0.0252(8) Uani 0.5 1 d D . P A -1
O5B O -0.2578(5) 0.3497(3) 0.4852(5) 0.0204(7) Uani 0.5 1 d D . P A -1
O6 O 0.4223(3) 0.04877(15) 0.3570(3) 0.0368(5) Uani 1 1 d D . . . .
H6A H 0.495(4) 0.090(2) 0.342(4) 0.055(12) Uiso 1 1 d D . . . .
H6B H 0.413(9) 0.005(3) 0.289(6) 0.066 Uiso 0.58(5) 1 d D U P B 1
H6C H 0.481(8) 0.014(5) 0.434(8) 0.066 Uiso 0.42(5) 1 d D U P B 2
O7 O 0.7302(3) 0.11168(15) 0.8108(2) 0.0259(4) Uani 1 1 d D . . . .
H7A H 0.752(5) 0.142(2) 0.736(3) 0.057(13) Uiso 1 1 d D . . . .
H7B H 0.691(11) 0.151(4) 0.866(7) 0.068 Uiso 0.52(6) 1 d D U P C 1
H7C H 0.677(11) 0.060(3) 0.775(7) 0.068 Uiso 0.48(6) 1 d D U P C 2
O8 O 0.5919(4) 0.2500 -0.0234(3) 0.0233(5) Uani 1 2 d DS T P . .
H8A H 0.612(7) 0.2500 0.077(2) 0.051(15) Uiso 1 2 d DS . P . .
H8B H 0.669(8) 0.209(4) -0.034(9) 0.06(3) Uiso 0.5 1 d D . P D -1
N1 N 0.1753(2) 0.08634(13) 0.5834(2) 0.0119(3) Uani 1 1 d . . . . .
N2 N -0.0313(2) 0.03023(13) 0.2946(2) 0.0130(3) Uani 1 1 d . . . . .
C2 C 0.0573(3) 0.01554(15) 0.5801(2) 0.0118(4) Uani 1 1 d . . . . .
C3 C 0.2824(3) 0.11383(16) 0.7294(3) 0.0143(4) Uani 1 1 d . . . . .
H3 H 0.3697 0.1640 0.7380 0.017 Uiso 1 1 calc R U . . .
C4 C -0.1380(3) 0.00273(17) 0.1486(2) 0.0155(4) Uani 1 1 d . . . . .
H4 H -0.1249 0.0335 0.0550 0.019 Uiso 1 1 calc R U . . .
C5 C -0.2669(3) -0.06987(17) 0.1326(3) 0.0164(4) Uani 1 1 d . . . . .
H5 H -0.3430 -0.0890 0.0293 0.020 Uiso 1 1 calc R U . . .

loop_
_atom_site_aniso_label
_atom_site_aniso_U_11
_atom_site_aniso_U_22
_atom_site_aniso_U_33
_atom_site_aniso_U_23
_atom_site_aniso_U_13
_atom_site_aniso_U_12
Cu1 0.01209(14) 0.01296(14) 0.01160(13) -0.00074(9) 0.00428(9) -0.00283(9)
O1 0.0212(8) 0.0186(8) 0.0128(7) -0.0015(6) 0.0075(6) -0.0029(6)
C1 0.0166(14) 0.0247(17) 0.0115(12) 0.000 0.0059(11) 0.000
O2 0.0103(10) 0.0107(10) 0.0171(10) 0.000 0.0066(8) 0.000
O3 0.0133(10) 0.0187(11) 0.0205(10) 0.000 0.0087(8) 0.000
S1 0.0101(3) 0.0162(3) 0.0152(3) 0.000 0.0055(2) 0.000
O4 0.0125(13) 0.028(2) 0.0195(13) -0.0017(12) 0.0039(11) -0.0039(11)
O5A 0.023(2) 0.032(2) 0.0238(19) 0.0138(17) 0.0122(16) 0.0110(17)
O5B 0.0191(18) 0.0220(19) 0.0230(18) -0.0071(15) 0.0108(15) 0.0016(14)
O6 0.0163(9) 0.0210(10) 0.0665(15) -0.0179(10) 0.0024(9) 0.0011(8)
O7 0.0317(10) 0.0243(9) 0.0195(8) -0.0052(7) 0.0044(7) 0.0027(8)
O8 0.0253(13) 0.0253(13) 0.0166(11) 0.000 0.0025(10) 0.000
N1 0.0108(8) 0.0107(8) 0.0145(8) -0.0008(6) 0.0042(6) 0.0008(6)
N2 0.0128(8) 0.0134(8) 0.0132(8) -0.0011(6) 0.0045(6) 0.0000(6)
C2 0.0090(9) 0.0125(9) 0.0144(9) -0.0013(7) 0.0040(7) 0.0008(7)
C3 0.0111(9) 0.0120(9) 0.0191(9) -0.0034(8) 0.0033(7) -0.0008(7)
C4 0.0148(10) 0.0187(11) 0.0137(9) -0.0010(8) 0.0054(7) 0.0002(8)
C5 0.0131(10) 0.0192(11) 0.0151(9) -0.0043(8) 0.0018(7) -0.0005(8)

loop_
_atom_type_symbol
_atom_type_description
_atom_type_scat_dispersion_real
_atom_type_scat_dispersion_imag
_atom_type_scat_source
C C 0.0033 0.0016 'International Tables Vol C Tables 4.2.6.8 and 6.1.1.4'
H H 0.0000 0.0000 'International Tables Vol C Tables 4.2.6.8 and 6.1.1.4'
N N 0.0061 0.0033 'International Tables Vol C Tables 4.2.6.8 and 6.1.1.4'
O O 0.0106 0.0060 'International Tables Vol C Tables 4.2.6.8 and 6.1.1.4'
S S 0.1246 0.1234 'International Tables Vol C Tables 4.2.6.8 and 6.1.1.4'
Cu Cu 0.3201 1.2651 'International Tables Vol C Tables 4.2.6.8 and 6.1.1.4'

loop_
_geom_angle_atom_site_label_1
_geom_angle_atom_site_label_2
_geom_angle_atom_site_label_3
_geom_angle
_geom_angle_site_symmetry_1
_geom_angle_site_symmetry_3
O2 Cu1 O1 97.32(8) . .
O2 Cu1 N2 170.60(8) . .
O1 Cu1 N2 89.23(7) . .
O2 Cu1 N1 93.23(8) . .
O1 Cu1 N1 169.00(7) . .
N2 Cu1 N1 80.68(7) . .
O2 Cu1 O3 83.05(7) . .
O1 Cu1 O3 89.12(7) . .
N2 Cu1 O3 90.34(6) . .
N1 Cu1 O3 95.26(7) . .
O2 Cu1 O6 89.55(7) . .
O1 Cu1 O6 87.41(8) . .
N2 Cu1 O6 97.51(7) . .
N1 Cu1 O6 89.56(8) . .
O3 Cu1 O6 171.37(6) . .
O2 Cu1 Cu1 38.11(5) . 4_565
O1 Cu1 Cu1 79.04(5) . 4_565
N2 Cu1 Cu1 138.19(5) . 4_565
N1 Cu1 Cu1 111.45(5) . 4_565
O3 Cu1 Cu1 49.97(3) . 4_565
O6 Cu1 Cu1 121.52(5) . 4_565
C1 O1 Cu1 126.62(16) . .
O1 C1 O1 128.6(3) 4_565 .
Cu1 O2 Cu1 103.79(10) . 4_565
S1 O3 Cu1 133.82(7) . .
S1 O3 Cu1 133.82(7) . 4_565
Cu1 O3 Cu1 80.07(7) . 4_565
O5A S1 O3 109.27(16) . .
O5A S1 O4 111.2(2) . .
O3 S1 O4 107.96(15) . .
O5A S1 O5B 110.7(3) . .
O3 S1 O5B 110.38(14) . .
O4 S1 O5B 107.3(2) . .
C2 N1 C3 116.52(18) . .
C2 N1 Cu1 113.01(13) . .
C3 N1 Cu1 130.40(15) . .
C2 N2 C4 116.41(18) 3_556 .
C2 N2 Cu1 113.16(14) 3_556 .
C4 N2 Cu1 130.20(15) . .
N1 C2 N2 127.14(18) . 3_556
N1 C2 C2 116.4(2) . 3_556
N2 C2 C2 116.5(2) 3_556 3_556
N1 C3 C5 120.7(2) . 3_556
N2 C4 C5 120.77(19) . .
C3 C5 C4 118.46(19) 3_556 .

loop_
_geom_bond_atom_site_label_1
_geom_bond_atom_site_label_2
_geom_bond_distance
_geom_bond_site_symmetry_2
Cu1 O2 1.9122(14) .
Cu1 O1 1.9652(15) .
Cu1 N2 2.0434(18) .
Cu1 N1 2.0510(17) .
Cu1 O3 2.3392(16) .
Cu1 O6 2.4247(19) .
Cu1 Cu1 3.0094(5) 4_565
O1 C1 1.255(2) .
C1 O1 1.255(2) 4_565
O2 Cu1 1.9122(14) 4_565
O3 S1 1.475(2) .
O3 Cu1 2.3392(16) 4_565
S1 O5A 1.450(3) .
S1 O4 1.481(3) .
S1 O5B 1.500(3) .
N1 C2 1.326(3) .
N1 C3 1.343(3) .
N2 C2 1.327(3) 3_556
N2 C4 1.342(3) .
C2 N2 1.327(3) 3_556
C2 C2 1.470(4) 3_556
C3 C5 1.382(3) 3_556
C4 C5 1.385(3) .
C5 C3 1.382(3) 3_556

loop_
_geom_hbond_atom_site_label_D
_geom_hbond_atom_site_label_H
_geom_hbond_atom_site_label_A
_geom_hbond_distance_DH
_geom_hbond_distance_HA
_geom_hbond_distance_DA
_geom_hbond_angle_DHA
_geom_hbond_site_symmetry_A
O2 H2 O4 0.68(4) 2.24(4) 2.908(4) 169(3) 1_655
O2 H2 O4 0.68(4) 2.24(4) 2.908(4) 169(3) 4_665
O6 H6A O4 0.831(13) 2.089(18) 2.884(4) 160(4) 1_655
O6 H6A O5B 0.831(13) 2.10(3) 2.753(4) 135(3) 4_665
O6 H6C O6 0.836(14) 1.95(3) 2.763(5) 164(10) 3_656
O6 H6B O7 0.833(14) 1.99(3) 2.712(3) 144(5) 3_656
O7 H7A O5A 0.827(14) 1.816(16) 2.629(4) 167(4) 1_655
O7 H7A O5B 0.827(14) 2.17(2) 2.914(4) 150(3) 4_665
O7 H7C O6 0.832(14) 1.90(2) 2.712(3) 164(6) 3_656
O7 H7B O8 0.834(14) 1.956(17) 2.787(3) 174(6) 1_556
O7 H7C O6 0.832(14) 1.90(2) 2.712(3) 164(6) 3_656
O8 H8A O4 0.840(16) 2.001(19) 2.817(4) 163(4) 1_655
O8 H8A O4 0.840(16) 2.001(19) 2.817(4) 163(4) 4_665
O8 H8B O7 0.845(16) 2.06(5) 2.787(3) 145(7) 1_554
C3 H3 O8 0.95 2.55 3.272(3) 133.3 1_556
C4 H4 O1 0.95 2.56 3.036(3) 111.1 .
C4 H4 O7 0.95 2.34 3.182(3) 147.0 1_454
